data_8105440
loop_
_publ_author_name
'Li, Shi-Hui'
'Li, Guan-Feng'
'Zhang, Li'

_publ_section_title
;
 Crystal structure of
 poly[tetraaqua-bis(\m4-5-(4-carboxy-benzylamino)-isophthalato-\k4
 O,O&#x2032;:O&#x2032;&#x2032;:O&#x2032;&#x2032;&#x2032;)-(\m2-4,4&#x2032;-di(1H-imidazol-1-yl)-1,1&#x2032;-biphenyl-\k2
 N:N&#x2032;)dicadmium(II)], C25H22N3O8Cd
;
_journal_issue 6
_journal_name_full 'Zeitschrift f\"ur Kristallographie - New Crystal Structures'
_journal_page_first 1271
_journal_page_last 1273
_journal_paper_doi 10.1515/ncrs-2020-0228
_journal_volume 235
_journal_year 2020
_chemical_formula_moiety 'C25 H22 Cd N3 O8'
_chemical_formula_sum 'C25 H22 Cd N3 O8'
_chemical_formula_weight 604.86
_space_group_crystal_system triclinic
_space_group_IT_number 2
_space_group_name_Hall '-P 1'
_space_group_name_H-M_alt 'P -1'
_atom_sites_solution_hydrogens geom
_atom_sites_solution_primary dual
_atom_sites_solution_secondary difmap
_cell_angle_alpha 79.698(9)
_cell_angle_beta 72.168(9)
_cell_angle_gamma 63.166(10)
_cell_formula_units_Z 2
_cell_length_a 10.2722(10)
_cell_length_b 10.6897(11)
_cell_length_c 12.5667(13)
_cell_measurement_reflns_used 3787
_cell_measurement_temperature 293(2)
_cell_measurement_theta_max 22.7720
_cell_measurement_theta_min 3.8900
_cell_volume 1170.8(2)
_computing_cell_refinement 'CrysAlisPro 1.171.39.46 (Rigaku OD, 2018)'
_computing_data_collection 'CrysAlisPro 1.171.39.46 (Rigaku OD, 2018)'
_computing_data_reduction 'CrysAlisPro 1.171.39.46 (Rigaku OD, 2018)'
_computing_molecular_graphics 'Olex2 (Dolomanov et al., 2009)'
_computing_publication_material 'Olex2 (Dolomanov et al., 2009)'
_computing_structure_refinement 'XL (Sheldrick, 2008)'
_computing_structure_solution 'ShelXT (Sheldrick, 2015)'
_diffrn_ambient_temperature 293(2)
_diffrn_detector 'CCD plate'
_diffrn_detector_area_resol_mean 8.0584
_diffrn_detector_type EosS2
_diffrn_measured_fraction_theta_full 0.998
_diffrn_measured_fraction_theta_max 0.998
_diffrn_measurement_details
;
List of Runs (angles in degrees, time in seconds):

  # Type    Start    End  Width  t~exp~   \w     \q     \k     \f   Frames
--------------------------------------------------------------------------
  1  \w    -70.00  -5.00   1.00    3.50    --  -13.80 129.00 178.92   65
  2  \w    -20.00  25.00   1.00    3.50    --  -13.80 -99.00 -30.00   45
  3  \w    -84.00  16.00   1.00    3.50    --  -13.80 -19.00  30.00  100
  4  \w    -83.00   5.00   1.00    3.50    --  -13.80 -38.00 -30.00   88
  5  \w     -4.00  84.00   1.00    3.50    --   14.82  38.00 -60.00   88
  6  \w     -2.00  82.00   1.00    3.50    --   14.82  57.00 -30.00   84
  7  \w    -20.00  54.00   1.00    3.50    --   14.82 -99.00  90.00   74
  8  \w    -20.00  54.00   1.00    3.50    --   14.82 -99.00   0.00   74
  9  \w     -4.00  84.00   1.00    3.50    --   14.82  38.00-150.00   88
 10  \w    -53.00  42.00   1.00    3.50    --   14.82 -77.00-180.00   95
 11  \w    -20.00  25.00   1.00    3.50    --  -13.80 -99.00 120.00   45
;
_diffrn_measurement_device 'four-circle diffractometer'
_diffrn_measurement_device_type 'SuperNova, Single source at offset/far, EosS2'
_diffrn_measurement_method '\w scans'
_diffrn_orient_matrix_type 'CrysAlisPro convention (1999,Acta A55,543-557)'
_diffrn_orient_matrix_UB_11 -0.0794452000
_diffrn_orient_matrix_UB_12 0.0392305000
_diffrn_orient_matrix_UB_13 0.0116103000
_diffrn_orient_matrix_UB_21 0.0091121000
_diffrn_orient_matrix_UB_22 0.0450146000
_diffrn_orient_matrix_UB_23 -0.0477250000
_diffrn_orient_matrix_UB_31 -0.0040917000
_diffrn_orient_matrix_UB_32 -0.0444667000
_diffrn_orient_matrix_UB_33 -0.0333261000
_diffrn_radiation_monochromator mirror
_diffrn_radiation_probe x-ray
_diffrn_radiation_type MoK\a
_diffrn_radiation_wavelength 0.71073
_diffrn_reflns_av_R_equivalents 0.1046
_diffrn_reflns_av_unetI/netI 0.1052
_diffrn_reflns_limit_h_max 12
_diffrn_reflns_limit_h_min -12
_diffrn_reflns_limit_k_max 12
_diffrn_reflns_limit_k_min -12
_diffrn_reflns_limit_l_max 15
_diffrn_reflns_limit_l_min -15
_diffrn_reflns_number 19983
_diffrn_reflns_theta_full 25.50
_diffrn_reflns_theta_max 25.50
_diffrn_reflns_theta_min 3.31
_diffrn_source 'micro-focus sealed X-ray tube'
_diffrn_source_type 'SuperNova (Mo) X-ray Source'
_exptl_absorpt_coefficient_mu 0.991
_exptl_absorpt_correction_T_max 1.00000
_exptl_absorpt_correction_T_min 0.63606
_exptl_absorpt_correction_type multi-scan
_exptl_absorpt_process_details
;
CrysAlisPro 1.171.39.46 (Rigaku Oxford Diffraction, 2018)
Empirical absorption correction using spherical harmonics,
 implemented in SCALE3 ABSPACK scaling algorithm.
;
_exptl_crystal_colour colourless
_exptl_crystal_density_diffrn 1.716
_exptl_crystal_density_method 'not measured'
_exptl_crystal_description block
_exptl_crystal_F_000 610
_exptl_crystal_size_max 0.41
_exptl_crystal_size_mid 0.32
_exptl_crystal_size_min 0.25
_refine_diff_density_max 0.656
_refine_diff_density_min -0.530
_refine_diff_density_rms 0.116
_refine_ls_extinction_method none
_refine_ls_goodness_of_fit_ref 1.066
_refine_ls_hydrogen_treatment constr
_refine_ls_matrix_type full
_refine_ls_number_parameters 345
_refine_ls_number_reflns 4352
_refine_ls_number_restraints 0
_refine_ls_restrained_S_all 1.066
_refine_ls_R_factor_all 0.0900
_refine_ls_R_factor_gt 0.0618
_refine_ls_shift/su_max 0.001
_refine_ls_shift/su_mean 0.000
_refine_ls_structure_factor_coef Fsqd
_refine_ls_weighting_details 'calc w=1/[\s^2^(Fo^2^)+(0.0306P)^2^+0.0000P] where P=(Fo^2^+2Fc^2^)/3'
_refine_ls_weighting_scheme calc
_refine_ls_wR_factor_gt 0.0984
_refine_ls_wR_factor_ref 0.1078
_reflns_number_gt 3318
_reflns_number_total 4352
_reflns_threshold_expression >2sigma(I)
_cod_data_source_file suppl_ncrs-2020-0228_suppl.cif
_cod_data_source_block s2
_cod_database_code 8105440
_chemical_oxdiff_formula 'C H N  O CD'
_reflns_odcompleteness_completeness 99.79
_reflns_odcompleteness_iscentric 1
_reflns_odcompleteness_theta 25.30
_olex2_refinement_description
;
1. Fixed Uiso
 At 1.2 times of:
  All C(H) groups, All C(H,H) groups, All N(H) groups
 At 1.5 times of:
  All O(H) groups
2.a Rotating group:
 O1(H1A), O2(H2A)
2.b Secondary CH2 refined with riding coordinates:
 C18(H18A,H18B)
2.c Aromatic/amide H refined with riding coordinates:
 N3(H3), C1(H1), C2(H2), C3(H3A), C5(H5), C6(H6), C8(H8), C9(H9), C12(H12),
 C14(H14), C16(H16), C20(H20), C21(H21), C23(H23), C24(H24)
2.d Idealised tetrahedral OH refined as rotating group:
 O7(H7)
;
_olex2_submission_special_instructions 'No special instructions were received'
_oxdiff_exptl_absorpt_empirical_details
;
Empirical correction (ABSPACK) includes:
- Absorption correction using spherical harmonics
- Frame scaling
;
_oxdiff_exptl_absorpt_empirical_full_max 2.688
_oxdiff_exptl_absorpt_empirical_full_min 0.478

loop_
_space_group_symop_id
_space_group_symop_operation_xyz
1 'x, y, z'
2 '-x, -y, -z'

loop_
_atom_site_label
_atom_site_type_symbol
_atom_site_fract_x
_atom_site_fract_y
_atom_site_fract_z
_atom_site_U_iso_or_equiv
_atom_site_adp_type
_atom_site_occupancy
_atom_site_calc_flag
_atom_site_disorder_assembly
_atom_site_disorder_group
_atom_site_refinement_flags_posn
Cd1 Cd 1.06754(5) 0.23551(4) 0.52852(4) 0.02989(16) Uani 1 d . . .
N1 N 1.0662(5) 0.0979(5) 0.6826(4) 0.0385(13) Uani 1 d . . .
N2 N 1.0702(5) -0.0792(5) 0.8032(4) 0.0398(13) Uani 1 d . . .
N3 N 0.5216(5) 0.6026(5) 0.1933(4) 0.0481(15) Uani 1 d . . .
H3 H 0.5988 0.6196 0.1591 0.058 Uiso 1 calc . . R
O1 O 1.1972(5) 0.0459(5) 0.4081(4) 0.0473(13) Uani 1 d . . .
H1A H 1.2994 0.0306 0.3686 0.071 Uiso 1 d . . GR
O2 O 0.9894(5) 0.4222(4) 0.6465(4) 0.0444(13) Uani 1 d . . .
H2A H 0.9152 0.4936 0.6293 0.067 Uiso 1 d . . GR
O3 O 0.8813(4) 0.3797(4) 0.4415(3) 0.0363(10) Uani 1 d . . .
O4 O 0.8365(4) 0.1997(4) 0.5290(4) 0.0398(11) Uani 1 d . . .
O5 O 0.3318(5) 0.2059(5) 0.5408(4) 0.0532(13) Uani 1 d . . .
O6 O 0.2257(4) 0.3246(4) 0.4065(3) 0.0329(10) Uani 1 d . . .
O7 O 0.4773(6) 1.0270(5) -0.3153(4) 0.0682(14) Uani 1 d . . .
H7 H 0.4433 1.0860 -0.3629 0.102 Uiso 1 calc . . GR
O8 O 0.3431(6) 1.2056(5) -0.2005(4) 0.0668(15) Uani 1 d . . .
C1 C 1.0854(8) 0.1208(8) 0.7773(6) 0.066(2) Uani 1 d . . .
H1 H 1.0948 0.1994 0.7890 0.079 Uiso 1 calc . . R
C2 C 1.0890(9) 0.0129(8) 0.8530(6) 0.069(2) Uani 1 d . . .
H2 H 1.1018 0.0033 0.9246 0.083 Uiso 1 calc . . R
C3 C 1.0536(7) -0.0204(6) 0.7035(5) 0.0384(16) Uani 1 d . . .
H3A H 1.0348 -0.0599 0.6530 0.046 Uiso 1 calc . . R
C4 C 1.0561(6) -0.2050(6) 0.8546(5) 0.0373(15) Uani 1 d . . .
C5 C 1.1197(9) -0.2732(8) 0.9403(7) 0.082(3) Uani 1 d . . .
H5 H 1.1787 -0.2420 0.9616 0.098 Uiso 1 calc . . R
C6 C 1.0979(8) -0.3885(8) 0.9963(7) 0.078(3) Uani 1 d . . .
H6 H 1.1425 -0.4331 1.0550 0.093 Uiso 1 calc . . R
C7 C 1.0125(7) -0.4389(6) 0.9679(5) 0.0398(16) Uani 1 d . . .
C8 C 0.9544(8) -0.3711(7) 0.8785(5) 0.0512(19) Uani 1 d . . .
H8 H 0.8996 -0.4048 0.8544 0.061 Uiso 1 calc . . R
C9 C 0.9737(7) -0.2544(6) 0.8226(5) 0.0433(17) Uani 1 d . . .
H9 H 0.9305 -0.2099 0.7632 0.052 Uiso 1 calc . . R
C10 C 0.8041(6) 0.3089(6) 0.4678(5) 0.0302(14) Uani 1 d . . .
C11 C 0.6707(6) 0.3577(5) 0.4182(5) 0.0256(13) Uani 1 d . . .
C12 C 0.5664(6) 0.3003(6) 0.4584(5) 0.0292(14) Uani 1 d . . .
H12 H 0.5772 0.2325 0.5169 0.035 Uiso 1 calc . . R
C13 C 0.4460(6) 0.3441(6) 0.4110(5) 0.0270(13) Uani 1 d . . .
C14 C 0.4306(6) 0.4439(6) 0.3242(5) 0.0304(14) Uani 1 d . . .
H14 H 0.3496 0.4722 0.2931 0.037 Uiso 1 calc . . R
C15 C 0.5332(6) 0.5040(6) 0.2815(5) 0.0307(14) Uani 1 d . . .
C16 C 0.6508(6) 0.4600(6) 0.3324(5) 0.0312(14) Uani 1 d . . .
H16 H 0.7184 0.5010 0.3077 0.037 Uiso 1 calc . . R
C17 C 0.3287(6) 0.2877(6) 0.4564(5) 0.0329(15) Uani 1 d . . .
C18 C 0.3872(7) 0.6771(7) 0.1567(6) 0.0545(19) Uani 1 d . . .
H18A H 0.3054 0.7272 0.2186 0.065 Uiso 1 calc . . R
H18B H 0.3615 0.6105 0.1344 0.065 Uiso 1 calc . . R
C19 C 0.4012(7) 0.7798(7) 0.0605(6) 0.0421(17) Uani 1 d . . .
C20 C 0.4872(8) 0.7359(7) -0.0461(6) 0.058(2) Uani 1 d . . .
H20 H 0.5402 0.6402 -0.0575 0.070 Uiso 1 calc . . R
C21 C 0.4964(8) 0.8293(8) -0.1355(6) 0.058(2) Uani 1 d . . .
H21 H 0.5551 0.7965 -0.2060 0.070 Uiso 1 calc . . R
C22 C 0.4193(7) 0.9711(7) -0.1210(6) 0.0408(16) Uani 1 d . . .
C23 C 0.3364(7) 1.0173(7) -0.0132(5) 0.0437(17) Uani 1 d . . .
H23 H 0.2869 1.1129 -0.0012 0.052 Uiso 1 calc . . R
C24 C 0.3276(7) 0.9219(7) 0.0751(5) 0.0460(17) Uani 1 d . . .
H24 H 0.2708 0.9542 0.1461 0.055 Uiso 1 calc . . R
C25 C 0.4091(8) 1.0816(8) -0.2142(6) 0.0495(18) Uani 1 d . . .
H2B H 1.049(6) 0.442(5) 0.643(4) 0.021(17) Uiso 1 d . . .
H1B H 1.189(7) -0.024(6) 0.431(5) 0.04(2) Uiso 1 d . . .

loop_
_atom_site_aniso_label
_atom_site_aniso_U_11
_atom_site_aniso_U_22
_atom_site_aniso_U_33
_atom_site_aniso_U_23
_atom_site_aniso_U_13
_atom_site_aniso_U_12
Cd1 0.0305(3) 0.0302(3) 0.0368(3) 0.0134(2) -0.0153(2) -0.0207(2)
N1 0.047(3) 0.039(3) 0.041(3) 0.020(3) -0.023(3) -0.029(3)
N2 0.049(3) 0.041(3) 0.042(3) 0.020(3) -0.022(3) -0.031(3)
N3 0.032(3) 0.063(4) 0.059(4) 0.034(3) -0.024(3) -0.034(3)
O1 0.043(3) 0.039(3) 0.065(4) 0.007(3) -0.010(2) -0.027(3)
O2 0.050(3) 0.035(3) 0.063(3) 0.010(2) -0.030(3) -0.025(3)
O3 0.029(2) 0.040(3) 0.053(3) 0.012(2) -0.022(2) -0.024(2)
O4 0.036(3) 0.032(3) 0.058(3) 0.017(2) -0.029(2) -0.017(2)
O5 0.048(3) 0.075(3) 0.054(3) 0.042(3) -0.031(2) -0.046(3)
O6 0.025(2) 0.034(2) 0.051(3) 0.014(2) -0.020(2) -0.0216(19)
O7 0.061(4) 0.081(4) 0.048(3) 0.022(3) -0.016(3) -0.025(3)
O8 0.088(4) 0.047(3) 0.077(4) 0.022(3) -0.038(3) -0.037(3)
C1 0.099(6) 0.081(6) 0.064(5) 0.035(4) -0.046(5) -0.076(5)
C2 0.117(7) 0.095(6) 0.053(5) 0.042(4) -0.056(5) -0.087(6)
C3 0.055(4) 0.038(4) 0.025(4) 0.007(3) -0.008(3) -0.026(3)
C4 0.035(4) 0.035(4) 0.040(4) 0.021(3) -0.012(3) -0.020(3)
C5 0.096(6) 0.088(6) 0.111(7) 0.070(6) -0.076(6) -0.077(6)
C6 0.090(6) 0.080(6) 0.097(7) 0.072(5) -0.072(5) -0.062(5)
C7 0.042(4) 0.032(4) 0.043(4) 0.008(3) -0.011(3) -0.017(3)
C8 0.081(5) 0.048(5) 0.040(4) 0.004(4) -0.017(4) -0.041(4)
C9 0.071(5) 0.030(4) 0.033(4) 0.011(3) -0.017(3) -0.027(4)
C10 0.026(3) 0.033(4) 0.032(4) -0.010(3) -0.004(3) -0.013(3)
C11 0.023(3) 0.022(3) 0.035(4) 0.001(3) -0.011(3) -0.011(3)
C12 0.033(3) 0.030(3) 0.032(4) 0.012(3) -0.014(3) -0.020(3)
C13 0.023(3) 0.030(3) 0.033(4) 0.002(3) -0.007(3) -0.018(3)
C14 0.025(3) 0.037(4) 0.034(4) 0.008(3) -0.011(3) -0.019(3)
C15 0.035(4) 0.031(4) 0.033(4) 0.011(3) -0.018(3) -0.019(3)
C16 0.021(3) 0.033(4) 0.044(4) 0.000(3) -0.007(3) -0.018(3)
C17 0.027(3) 0.035(4) 0.043(4) 0.004(3) -0.012(3) -0.018(3)
C18 0.046(4) 0.057(5) 0.058(5) 0.028(4) -0.022(4) -0.024(4)
C19 0.037(4) 0.053(5) 0.043(4) 0.024(4) -0.023(3) -0.026(4)
C20 0.060(5) 0.035(4) 0.058(5) 0.007(4) -0.011(4) -0.008(4)
C21 0.073(5) 0.057(5) 0.037(4) 0.003(4) -0.009(4) -0.026(5)
C22 0.046(4) 0.041(4) 0.041(4) 0.013(3) -0.022(3) -0.023(4)
C23 0.044(4) 0.041(4) 0.043(4) 0.007(4) -0.014(3) -0.017(3)
C24 0.047(4) 0.056(5) 0.034(4) 0.010(4) -0.013(3) -0.024(4)
C25 0.050(5) 0.066(6) 0.043(5) 0.017(4) -0.017(4) -0.037(4)

loop_
_atom_type_symbol
_atom_type_description
_atom_type_scat_dispersion_real
_atom_type_scat_dispersion_imag
_atom_type_scat_source
C C 0.0033 0.0016 'International Tables Vol C Tables 4.2.6.8 and 6.1.1.4'
H H 0.0000 0.0000 'International Tables Vol C Tables 4.2.6.8 and 6.1.1.4'
Cd Cd -0.8075 1.2024 'International Tables Vol C Tables 4.2.6.8 and 6.1.1.4'
N N 0.0061 0.0033 'International Tables Vol C Tables 4.2.6.8 and 6.1.1.4'
O O 0.0106 0.0060 'International Tables Vol C Tables 4.2.6.8 and 6.1.1.4'

loop_
_geom_angle_atom_site_label_1
_geom_angle_atom_site_label_2
_geom_angle_atom_site_label_3
_geom_angle
_geom_angle_site_symmetry_1
_geom_angle_site_symmetry_3
N1 Cd1 O1 93.80(18) . .
N1 Cd1 O2 86.90(17) . .
N1 Cd1 O3 132.20(15) . .
N1 Cd1 O4 83.49(15) . .
N1 Cd1 O5 86.22(14) . 1_655
N1 Cd1 O6 138.14(14) . 1_655
O1 Cd1 O2 167.77(15) . .
O1 Cd1 O4 82.89(14) . .
O1 Cd1 O5 88.31(15) . 1_655
O2 Cd1 O4 109.31(15) . .
O2 Cd1 O5 79.54(15) . 1_655
O3 Cd1 O1 99.77(15) . .
O3 Cd1 O2 88.68(14) . .
O3 Cd1 O4 53.57(12) . .
O3 Cd1 O5 139.35(13) . 1_655
O4 Cd1 O5 165.97(13) . 1_655
O6 Cd1 O1 84.08(14) 1_655 .
O6 Cd1 O2 87.26(15) 1_655 .
O6 Cd1 O3 89.02(13) 1_655 .
O6 Cd1 O4 137.08(13) 1_655 .
O6 Cd1 O5 51.98(12) 1_655 1_655
C1 N1 Cd1 124.7(4) . .
C3 N1 Cd1 130.8(4) . .
C3 N1 C1 104.5(5) . .
C2 N2 C4 126.2(5) . .
C3 N2 C2 105.3(5) . .
C3 N2 C4 128.3(5) . .
C15 N3 H3 118.7 . .
C15 N3 C18 122.6(5) . .
C18 N3 H3 118.7 . .
Cd1 O1 H1A 114.8 . .
Cd1 O1 H1B 117(5) . .
H1A O1 H1B 112.8 . .
Cd1 O2 H2A 109.6 . .
Cd1 O2 H2B 113(4) . .
H2A O2 H2B 109.4 . .
C10 O3 Cd1 98.0(4) . .
C10 O4 Cd1 85.7(3) . .
C17 O5 Cd1 85.6(3) . 1_455
C17 O6 Cd1 101.4(3) . 1_455
C25 O7 H7 109.5 . .
N1 C1 H1 124.9 . .
N1 C1 C2 110.2(6) . .
C2 C1 H1 124.9 . .
N2 C2 H2 126.9 . .
C1 C2 N2 106.1(6) . .
C1 C2 H2 126.9 . .
N1 C3 N2 113.8(5) . .
N1 C3 H3A 123.1 . .
N2 C3 H3A 123.1 . .
C5 C4 N2 120.0(5) . .
C5 C4 C9 118.8(6) . .
C9 C4 N2 121.1(5) . .
C4 C5 H5 119.6 . .
C4 C5 C6 120.8(6) . .
C6 C5 H5 119.6 . .
C5 C6 H6 119.1 . .
C7 C6 C5 121.8(6) . .
C7 C6 H6 119.1 . .
C6 C7 C7 120.6(7) . 2_747
C6 C7 C8 116.0(5) . .
C8 C7 C7 123.3(7) . 2_747
C7 C8 H8 118.7 . .
C7 C8 C9 122.7(6) . .
C9 C8 H8 118.7 . .
C4 C9 C8 119.8(6) . .
C4 C9 H9 120.1 . .
C8 C9 H9 120.1 . .
O3 C10 C11 117.8(5) . .
O4 C10 O3 122.7(5) . .
O4 C10 C11 119.4(5) . .
C12 C11 C10 120.5(5) . .
C16 C11 C10 120.6(5) . .
C16 C11 C12 118.9(5) . .
C11 C12 H12 120.0 . .
C11 C12 C13 120.0(5) . .
C13 C12 H12 120.0 . .
C12 C13 C17 120.7(5) . .
C14 C13 C12 119.9(5) . .
C14 C13 C17 119.3(5) . .
C13 C14 H14 119.1 . .
C13 C14 C15 121.8(5) . .
C15 C14 H14 119.1 . .
N3 C15 C14 122.9(5) . .
N3 C15 C16 120.3(5) . .
C16 C15 C14 116.8(5) . .
C11 C16 C15 122.5(5) . .
C11 C16 H16 118.7 . .
C15 C16 H16 118.7 . .
O5 C17 O6 120.4(5) . .
O5 C17 C13 121.3(5) . .
O6 C17 C13 118.4(5) . .
N3 C18 H18A 109.0 . .
N3 C18 H18B 109.0 . .
N3 C18 C19 112.9(5) . .
H18A C18 H18B 107.8 . .
C19 C18 H18A 109.0 . .
C19 C18 H18B 109.0 . .
C20 C19 C18 121.7(6) . .
C24 C19 C18 120.8(6) . .
C24 C19 C20 117.5(6) . .
C19 C20 H20 119.0 . .
C21 C20 C19 122.0(7) . .
C21 C20 H20 119.0 . .
C20 C21 H21 119.9 . .
C22 C21 C20 120.2(7) . .
C22 C21 H21 119.9 . .
C21 C22 C23 118.5(6) . .
C21 C22 C25 124.5(7) . .
C23 C22 C25 116.9(6) . .
C22 C23 H23 119.8 . .
C24 C23 C22 120.3(6) . .
C24 C23 H23 119.8 . .
C19 C24 C23 121.3(6) . .
C19 C24 H24 119.3 . .
C23 C24 H24 119.3 . .
O7 C25 C22 112.6(7) . .
O8 C25 O7 123.5(7) . .
O8 C25 C22 123.9(7) . .

loop_
_geom_bond_atom_site_label_1
_geom_bond_atom_site_label_2
_geom_bond_distance
_geom_bond_site_symmetry_2
Cd1 N1 2.213(5) .
Cd1 O1 2.366(4) .
Cd1 O2 2.390(4) .
Cd1 O3 2.291(4) .
Cd1 O4 2.567(3) .
Cd1 O5 2.638(4) 1_655
Cd1 O6 2.291(3) 1_655
N1 C1 1.343(7) .
N1 C3 1.301(7) .
N2 C2 1.367(7) .
N2 C3 1.321(7) .
N2 C4 1.433(7) .
N3 H3 0.8600 .
N3 C15 1.379(7) .
N3 C18 1.420(7) .
O1 H1A 0.9643 .
O1 H1B 0.78(5) .
O2 H2A 0.8528 .
O2 H2B 0.71(4) .
O3 C10 1.266(6) .
O4 C10 1.244(6) .
O5 Cd1 2.638(4) 1_455
O5 C17 1.247(6) .
O6 Cd1 2.291(3) 1_455
O6 C17 1.268(6) .
O7 H7 0.8200 .
O7 C25 1.339(8) .
O8 C25 1.203(8) .
C1 H1 0.9300 .
C1 C2 1.352(9) .
C2 H2 0.9300 .
C3 H3A 0.9300 .
C4 C5 1.356(8) .
C4 C9 1.358(7) .
C5 H5 0.9300 .
C5 C6 1.380(8) .
C6 H6 0.9300 .
C6 C7 1.369(8) .
C7 C7 1.491(11) 2_747
C7 C8 1.369(8) .
C8 H8 0.9300 .
C8 C9 1.384(8) .
C9 H9 0.9300 .
C10 C11 1.516(7) .
C11 C12 1.390(6) .
C11 C16 1.383(7) .
C12 H12 0.9300 .
C12 C13 1.390(7) .
C13 C14 1.375(7) .
C13 C17 1.501(7) .
C14 H14 0.9300 .
C14 C15 1.398(7) .
C15 C16 1.394(7) .
C16 H16 0.9300 .
C18 H18A 0.9700 .
C18 H18B 0.9700 .
C18 C19 1.500(8) .
C19 C20 1.385(9) .
C19 C24 1.375(8) .
C20 H20 0.9300 .
C20 C21 1.374(9) .
C21 H21 0.9300 .
C21 C22 1.373(8) .
C22 C23 1.398(8) .
C22 C25 1.499(9) .
C23 H23 0.9300 .
C23 C24 1.377(8) .
C24 H24 0.9300 .

loop_
_geom_torsion_atom_site_label_1
_geom_torsion_atom_site_label_2
_geom_torsion_atom_site_label_3
_geom_torsion_atom_site_label_4
_geom_torsion
_geom_torsion_site_symmetry_1
_geom_torsion_site_symmetry_2
_geom_torsion_site_symmetry_3
_geom_torsion_site_symmetry_4
Cd1 N1 C1 C2 -175.8(5) . . . .
Cd1 N1 C3 N2 174.6(4) . . . .
Cd1 O3 C10 O4 3.2(6) . . . .
Cd1 O3 C10 C11 -174.4(4) . . . .
Cd1 O4 C10 O3 -2.8(5) . . . .
Cd1 O4 C10 C11 174.7(5) . . . .
Cd1 O5 C17 O6 -7.6(5) 1_455 . . .
Cd1 O5 C17 C13 172.7(5) 1_455 . . .
Cd1 O6 C17 O5 8.9(6) 1_455 . . .
Cd1 O6 C17 C13 -171.4(4) 1_455 . . .
N1 Cd1 O3 C10 -32.4(4) . . . .
N1 Cd1 O4 C10 159.2(3) . . . .
N1 C1 C2 N2 -0.5(9) . . . .
N2 C4 C5 C6 175.2(7) . . . .
N2 C4 C9 C8 -176.0(6) . . . .
N3 C15 C16 C11 -177.5(5) . . . .
N3 C18 C19 C20 71.9(8) . . . .
N3 C18 C19 C24 -108.5(7) . . . .
O1 Cd1 N1 C1 141.8(5) . . . .
O1 Cd1 N1 C3 -35.3(6) . . . .
O1 Cd1 O3 C10 71.9(3) . . . .
O1 Cd1 O4 C10 -106.1(3) . . . .
O2 Cd1 N1 C1 -25.9(5) . . . .
O2 Cd1 N1 C3 157.0(6) . . . .
O2 Cd1 O3 C10 -117.0(3) . . . .
O2 Cd1 O4 C10 74.8(3) . . . .
O3 Cd1 N1 C1 -111.3(5) . . . .
O3 Cd1 N1 C3 71.6(6) . . . .
O3 Cd1 O4 C10 1.6(3) . . . .
O3 C10 C11 C12 -168.6(5) . . . .
O3 C10 C11 C16 11.3(8) . . . .
O4 Cd1 N1 C1 -135.8(5) . . . .
O4 Cd1 N1 C3 47.1(5) . . . .
O4 Cd1 O3 C10 -1.6(3) . . . .
O4 C10 C11 C12 13.7(8) . . . .
O4 C10 C11 C16 -166.3(5) . . . .
O5 Cd1 N1 C1 53.8(5) 1_655 . . .
O5 Cd1 N1 C3 -123.3(6) 1_655 . . .
O5 Cd1 O3 C10 170.8(3) 1_655 . . .
O5 Cd1 O4 C10 -157.7(5) 1_655 . . .
O6 Cd1 N1 C1 56.5(6) 1_655 . . .
O6 Cd1 N1 C3 -120.6(5) 1_655 . . .
O6 Cd1 O3 C10 155.7(3) 1_655 . . .
O6 Cd1 O4 C10 -32.8(4) 1_655 . . .
C1 N1 C3 N2 -2.9(7) . . . .
C2 N2 C3 N1 2.7(8) . . . .
C2 N2 C4 C5 -27.1(10) . . . .
C2 N2 C4 C9 149.8(7) . . . .
C3 N1 C1 C2 2.0(8) . . . .
C3 N2 C2 C1 -1.2(8) . . . .
C3 N2 C4 C5 160.0(7) . . . .
C3 N2 C4 C9 -23.1(10) . . . .
C4 N2 C2 C1 -175.4(6) . . . .
C4 N2 C3 N1 176.7(5) . . . .
C4 C5 C6 C7 0.3(14) . . . .
C5 C4 C9 C8 1.0(10) . . . .
C5 C6 C7 C7 -178.3(8) . . . 2_747
C5 C6 C7 C8 2.1(12) . . . .
C6 C7 C8 C9 -2.9(10) . . . .
C7 C7 C8 C9 177.4(7) 2_747 . . .
C7 C8 C9 C4 1.5(10) . . . .
C9 C4 C5 C6 -1.8(12) . . . .
C10 C11 C12 C13 -178.9(5) . . . .
C10 C11 C16 C15 177.4(5) . . . .
C11 C12 C13 C14 0.2(8) . . . .
C11 C12 C13 C17 -177.4(5) . . . .
C12 C11 C16 C15 -2.6(8) . . . .
C12 C13 C14 C15 -0.2(8) . . . .
C12 C13 C17 O5 3.7(8) . . . .
C12 C13 C17 O6 -176.0(5) . . . .
C13 C14 C15 N3 178.9(5) . . . .
C13 C14 C15 C16 -1.2(8) . . . .
C14 C13 C17 O5 -174.0(5) . . . .
C14 C13 C17 O6 6.3(8) . . . .
C14 C15 C16 C11 2.6(8) . . . .
C15 N3 C18 C19 179.3(5) . . . .
C16 C11 C12 C13 1.1(8) . . . .
C17 C13 C14 C15 177.5(5) . . . .
C18 N3 C15 C14 16.2(9) . . . .
C18 N3 C15 C16 -163.7(6) . . . .
C18 C19 C20 C21 177.7(6) . . . .
C18 C19 C24 C23 -178.3(5) . . . .
C19 C20 C21 C22 0.0(11) . . . .
C20 C19 C24 C23 1.3(9) . . . .
C20 C21 C22 C23 2.3(10) . . . .
C20 C21 C22 C25 -173.6(6) . . . .
C21 C22 C23 C24 -2.8(9) . . . .
C21 C22 C25 O7 3.3(9) . . . .
C21 C22 C25 O8 -178.8(6) . . . .
C22 C23 C24 C19 1.0(9) . . . .
C23 C22 C25 O7 -172.6(5) . . . .
C23 C22 C25 O8 5.2(9) . . . .
C24 C19 C20 C21 -1.8(10) . . . .
C25 C22 C23 C24 173.4(5) . . . .
